data_7205395
loop_
_publ_author_name
'Pan, Zhao-Rui'
'Xu, Jiao'
'Yao, Xiao-Qiang'
'Li, Yi-Zhi'
'Guo, Zi-Jian'
'Zheng, He-Gen'

_publ_section_title
;
 Syntheses, structures, magnetic and photoluminescence properties of
 metal--organic frameworks based on aromatic polycarboxylate acids
;
_journal_issue 5
_journal_name_full CrystEngComm
_journal_page_first 1617
_journal_paper_doi 10.1039/c0ce00490a
_journal_volume 13
_journal_year 2011
_chemical_formula_moiety 'C16 H8 Mn O8'
_chemical_formula_sum 'C16 H8 Mn O8'
_chemical_formula_weight 383.16
_chemical_name_systematic
;
?
;
_space_group_IT_number 60
_symmetry_cell_setting orthorhombic
_symmetry_space_group_name_Hall '-P 2n 2ab'
_symmetry_space_group_name_H-M 'P b c n'
_atom_sites_solution_hydrogens geom
_atom_sites_solution_primary direct
_atom_sites_solution_secondary difmap
_audit_creation_method SHELXL-97
_cell_angle_alpha 90.00
_cell_angle_beta 90.00
_cell_angle_gamma 90.00
_cell_formula_units_Z 4
_cell_length_a 15.764(3)
_cell_length_b 9.1079(15)
_cell_length_c 9.7436(15)
_cell_measurement_reflns_used 934
_cell_measurement_temperature 293(2)
_cell_measurement_theta_max 22.82
_cell_measurement_theta_min 2.58
_cell_volume 1399.0(4)
_computing_cell_refinement SMART
_computing_data_collection 'SMART (Bruker, 2000)'
_computing_data_reduction 'SAINT (Bruker, 2000)'
_computing_molecular_graphics SHELXTL
_computing_publication_material SHELXTL
_computing_structure_refinement SHELXTL
_computing_structure_solution 'SHELXTL (Bruker, 2000)'
_diffrn_ambient_temperature 293(2)
_diffrn_measured_fraction_theta_full 0.989
_diffrn_measured_fraction_theta_max 0.989
_diffrn_measurement_device_type 'Bruker Smart Apex CCD'
_diffrn_measurement_method 'phi and omega scans'
_diffrn_radiation_monochromator graphite
_diffrn_radiation_source 'fine-focus sealed tube'
_diffrn_radiation_type MoK\a
_diffrn_radiation_wavelength 0.71073
_diffrn_reflns_av_R_equivalents 0.0668
_diffrn_reflns_av_sigmaI/netI 0.0649
_diffrn_reflns_limit_h_max 20
_diffrn_reflns_limit_h_min -20
_diffrn_reflns_limit_k_max 11
_diffrn_reflns_limit_k_min -7
_diffrn_reflns_limit_l_max 12
_diffrn_reflns_limit_l_min -12
_diffrn_reflns_number 7859
_diffrn_reflns_theta_full 28.00
_diffrn_reflns_theta_max 28.00
_diffrn_reflns_theta_min 2.58
_exptl_absorpt_coefficient_mu 0.992
_exptl_absorpt_correction_T_max 0.78
_exptl_absorpt_correction_T_min 0.76
_exptl_absorpt_correction_type multi-scan
_exptl_absorpt_process_details 'SADABS; Bruker, 2000'
_exptl_crystal_colour pink
_exptl_crystal_density_diffrn 1.819
_exptl_crystal_density_method 'not measured'
_exptl_crystal_description block
_exptl_crystal_F_000 772
_exptl_crystal_size_max 0.28
_exptl_crystal_size_mid 0.26
_exptl_crystal_size_min 0.25
_refine_diff_density_max 0.574
_refine_diff_density_min -0.334
_refine_diff_density_rms 0.079
_refine_ls_extinction_method none
_refine_ls_goodness_of_fit_ref 1.054
_refine_ls_hydrogen_treatment mixed
_refine_ls_matrix_type full
_refine_ls_number_parameters 118
_refine_ls_number_reflns 1672
_refine_ls_number_restraints 0
_refine_ls_restrained_S_all 1.054
_refine_ls_R_factor_all 0.0812
_refine_ls_R_factor_gt 0.0547
_refine_ls_shift/su_max 0.000
_refine_ls_shift/su_mean 0.000
_refine_ls_structure_factor_coef Fsqd
_refine_ls_weighting_details 'calc w=1/[\s^2^(Fo^2^)+(0.0359P)^2^+0.0000P] where P=(Fo^2^+2Fc^2^)/3'
_refine_ls_weighting_scheme calc
_refine_ls_wR_factor_gt 0.0961
_refine_ls_wR_factor_ref 0.1048
_reflns_number_gt 1254
_reflns_number_total 1672
_reflns_threshold_expression >2sigma(I)
_cod_data_source_file C0CE00490A.TXT
_cod_data_source_block 2
_cod_depositor_comments
;
The following automatic conversions were performed:
'_symmetry_cell_setting' value 'Orthorhombic' changed to 'orthorhombic'
according to '/home/saulius/struct/CIF-dictionaries/cif_core.dic'
dictionary named 'cif_core.dic' version 2.4.1 from 2010-06-29.

Automatic conversion script
Id: cif_fix_enum 1555 2011-01-17 13:19:09Z saulius 
;
_cod_original_cell_volume 1398.9(4)
_cod_original_sg_symbol_Hall '-P 2n 2ab '
_cod_original_sg_symbol_H-M 'Pbcn '
_cod_database_code 7205395

loop_
_symmetry_equiv_pos_as_xyz
'x, y, z'
'-x+1/2, -y+1/2, z+1/2'
'-x, y, -z+1/2'
'x+1/2, -y+1/2, -z'
'-x, -y, -z'
'x-1/2, y-1/2, -z-1/2'
'x, -y, z-1/2'
'-x-1/2, y-1/2, z'

loop_
_atom_site_label
_atom_site_type_symbol
_atom_site_fract_x
_atom_site_fract_y
_atom_site_fract_z
_atom_site_U_iso_or_equiv
_atom_site_adp_type
_atom_site_occupancy
_atom_site_symmetry_multiplicity
_atom_site_calc_flag
_atom_site_refinement_flags
_atom_site_disorder_assembly
_atom_site_disorder_group
C1 C 0.07822(17) 0.7016(3) 0.8826(3) 0.0209(7) Uani 1 1 d . . .
C2 C 0.16313(17) 0.6889(4) 0.9167(3) 0.0235(7) Uani 1 1 d . . .
H2A H 0.1842 0.7355 0.9982 0.028 Uiso 1 1 d R . .
C3 C 0.21804(18) 0.6085(4) 0.8344(3) 0.0242(7) Uani 1 1 d . . .
C4 C 0.18637(19) 0.5401(4) 0.7185(3) 0.0316(8) Uani 1 1 d . . .
H4A H 0.2240 0.4865 0.6594 0.038 Uiso 1 1 d R . .
C5 C 0.1016(2) 0.5493(4) 0.6871(3) 0.0319(8) Uani 1 1 d . . .
H5A H 0.0796 0.4989 0.6082 0.038 Uiso 1 1 d R . .
C6 C 0.04645(17) 0.6291(3) 0.7671(3) 0.0218(7) Uani 1 1 d . . .
C7 C 0.02306(17) 0.7979(3) 0.9688(3) 0.0213(7) Uani 1 1 d . . .
C8 C 0.30874(19) 0.5941(4) 0.8709(3) 0.0270(8) Uani 1 1 d . . .
Mn1 Mn 0.0000 1.04838(7) 0.7500 0.01894(19) Uani 1 2 d S . .
O1 O 0.36241(12) 0.5463(3) 0.7936(2) 0.0336(6) Uani 1 1 d . . .
O2 O 0.32439(14) 0.6352(3) 0.9970(2) 0.0461(8) Uani 1 1 d . . .
O3 O 0.02990(13) 0.7911(3) 1.0965(2) 0.0303(6) Uani 1 1 d . . .
O4 O -0.02789(12) 0.8828(2) 0.9052(2) 0.0218(5) Uani 1 1 d . . .
H2 H 0.385(3) 0.619(5) 1.021(4) 0.080(14) Uiso 1 1 d . . .

loop_
_atom_site_aniso_label
_atom_site_aniso_U_11
_atom_site_aniso_U_22
_atom_site_aniso_U_33
_atom_site_aniso_U_23
_atom_site_aniso_U_13
_atom_site_aniso_U_12
C1 0.0191(15) 0.0221(17) 0.0214(17) 0.0016(13) 0.0019(12) 0.0015(13)
C2 0.0212(15) 0.0300(19) 0.0191(16) 0.0014(14) -0.0024(12) -0.0001(14)
C3 0.0188(15) 0.0278(18) 0.0260(18) 0.0013(15) -0.0008(13) 0.0037(14)
C4 0.0214(16) 0.045(2) 0.028(2) -0.0114(16) 0.0013(13) 0.0068(16)
C5 0.0281(17) 0.038(2) 0.0301(19) -0.0136(17) -0.0055(14) 0.0024(17)
C6 0.0183(15) 0.0251(17) 0.0219(17) 0.0034(14) 0.0000(13) -0.0001(13)
C7 0.0159(14) 0.0220(17) 0.0258(18) -0.0032(14) 0.0034(12) -0.0040(12)
C8 0.0212(16) 0.033(2) 0.0264(18) 0.0034(15) -0.0025(14) -0.0012(14)
Mn1 0.0153(3) 0.0243(4) 0.0172(3) 0.000 0.0002(3) 0.000
O1 0.0169(11) 0.0448(16) 0.0391(14) -0.0064(12) 0.0036(10) 0.0057(11)
O2 0.0200(13) 0.087(2) 0.0309(15) -0.0119(14) -0.0067(11) 0.0055(14)
O3 0.0396(13) 0.0329(14) 0.0184(12) -0.0012(10) 0.0007(10) 0.0116(11)
O4 0.0161(10) 0.0264(13) 0.0230(12) 0.0032(10) 0.0030(9) 0.0034(9)

loop_
_atom_type_symbol
_atom_type_description
_atom_type_scat_dispersion_real
_atom_type_scat_dispersion_imag
_atom_type_scat_source
C C 0.0033 0.0016 'International Tables Vol C Tables 4.2.6.8 and 6.1.1.4'
H H 0.0000 0.0000 'International Tables Vol C Tables 4.2.6.8 and 6.1.1.4'
O O 0.0106 0.0060 'International Tables Vol C Tables 4.2.6.8 and 6.1.1.4'
Mn Mn 0.3368 0.7283 'International Tables Vol C Tables 4.2.6.8 and 6.1.1.4'

loop_
_geom_angle_atom_site_label_1
_geom_angle_atom_site_label_2
_geom_angle_atom_site_label_3
_geom_angle
_geom_angle_site_symmetry_1
_geom_angle_site_symmetry_3
_geom_angle_publ_flag
C2 C1 C6 120.0(3) . . ?
C2 C1 C7 118.5(3) . . ?
C6 C1 C7 121.5(2) . . ?
C1 C2 C3 120.6(3) . . ?
C1 C2 H2A 119.8 . . ?
C3 C2 H2A 119.7 . . ?
C4 C3 C2 118.9(3) . . ?
C4 C3 C8 120.4(3) . . ?
C2 C3 C8 120.7(3) . . ?
C5 C4 C3 120.4(3) . . ?
C5 C4 H4A 119.9 . . ?
C3 C4 H4A 119.7 . . ?
C4 C5 C6 121.4(3) . . ?
C4 C5 H5A 120.0 . . ?
C6 C5 H5A 118.6 . . ?
C5 C6 C1 118.7(3) . . ?
C5 C6 C6 119.4(3) . 3_556 ?
C1 C6 C6 121.9(3) . 3_556 ?
O3 C7 O4 124.6(3) . . ?
O3 C7 C1 118.7(3) . . ?
O4 C7 C1 116.6(3) . . ?
O1 C8 O2 123.7(3) . . ?
O1 C8 C3 123.8(3) . . ?
O2 C8 C3 112.5(3) . . ?
O3 Mn1 O3 94.00(12) 5_577 7_575 ?
O3 Mn1 O4 178.79(8) 5_577 3_556 ?
O3 Mn1 O4 86.77(8) 7_575 3_556 ?
O3 Mn1 O4 86.77(8) 5_577 . ?
O3 Mn1 O4 178.79(8) 7_575 . ?
O4 Mn1 O4 92.47(11) 3_556 . ?
O3 Mn1 O1 95.03(8) 5_577 8_665 ?
O3 Mn1 O1 85.65(8) 7_575 8_665 ?
O4 Mn1 O1 85.95(8) 3_556 8_665 ?
O4 Mn1 O1 93.36(8) . 8_665 ?
O3 Mn1 O1 85.65(8) 5_577 6_567 ?
O3 Mn1 O1 95.03(8) 7_575 6_567 ?
O4 Mn1 O1 93.36(8) 3_556 6_567 ?
O4 Mn1 O1 85.95(8) . 6_567 ?
O1 Mn1 O1 179.01(13) 8_665 6_567 ?
C8 O1 Mn1 143.2(2) . 6_657 ?
C8 O2 H2 111(2) . . ?
C7 O3 Mn1 129.9(2) . 5_577 ?
C7 O4 Mn1 129.01(18) . . ?

loop_
_geom_bond_atom_site_label_1
_geom_bond_atom_site_label_2
_geom_bond_distance
_geom_bond_site_symmetry_2
_geom_bond_publ_flag
C1 C2 1.384(4) . ?
C1 C6 1.397(4) . ?
C1 C7 1.494(4) . ?
C2 C3 1.388(4) . ?
C2 H2A 0.9600 . ?
C3 C4 1.383(4) . ?
C3 C8 1.479(4) . ?
C4 C5 1.374(4) . ?
C4 H4A 0.9600 . ?
C5 C6 1.375(4) . ?
C5 H5A 0.9599 . ?
C6 C6 1.502(5) 3_556 ?
C7 O3 1.250(4) . ?
C7 O4 1.276(3) . ?
C8 O1 1.214(4) . ?
C8 O2 1.308(4) . ?
Mn1 O3 2.144(2) 5_577 ?
Mn1 O3 2.144(2) 7_575 ?
Mn1 O4 2.181(2) 3_556 ?
Mn1 O4 2.181(2) . ?
Mn1 O1 2.210(2) 8_665 ?
Mn1 O1 2.210(2) 6_567 ?
O1 Mn1 2.210(2) 6_657 ?
O2 H2 0.99(4) . ?
O3 Mn1 2.144(2) 5_577 ?
